data_7104796
loop_
_publ_author_name
'Connor, Eric F.'
'Younkin, Todd R.'
'Henderson, Jason I.'
'Waltman, Andrew W.'
'Grubbs, Robert H.'

_publ_section_title
;
 Synthesis of neutral nickel catalysts for ethylene polymerization -- the
 influence of ligand size on catalyst stability
;
_journal_coden_ASTM CHCOFS
_journal_issue 18
_journal_name_full
;
 Chemical Communications (Cambridge, United Kingdom)
;
_journal_page_first 2272
_journal_page_last 2273
_journal_paper_doi 10.1039/b306701g
_journal_year 2003
_chemical_formula_sum 'C36 H36 N2 Ni O'
_chemical_formula_weight 571.38
_space_group_IT_number 61
_symmetry_cell_setting orthorhombic
_symmetry_space_group_name_Hall '-P 2ac 2ab'
_symmetry_space_group_name_H-M 'P b c a'
_atom_sites_solution_hydrogens difmap
_atom_sites_solution_primary direct
_atom_sites_solution_secondary direct
_audit_creation_method SHELXL-97
_cell_angle_alpha 90.00
_cell_angle_beta 90.00
_cell_angle_gamma 90.00
_cell_formula_units_Z 8
_cell_length_a 18.0982(13)
_cell_length_b 14.4000(10)
_cell_length_c 22.3830(16)
_cell_measurement_reflns_used 5843
_cell_measurement_temperature 98(2)
_cell_measurement_theta_max 23.30
_cell_measurement_theta_min 2.66
_cell_volume 5833.3(7)
_computing_cell_refinement 'Bruker SMART'
_computing_data_collection 'Bruker SMART'
_computing_data_reduction 'Bruker SAINT v 6.01'
_computing_molecular_graphics 'Bruker SHELXTL'
_computing_publication_material 'Bruker SHELXTL'
_computing_structure_refinement 'SHELXL-97 (Sheldrick, 1997)'
_computing_structure_solution 'SHELXS-97 (Sheldrick, 1990)'
_diffrn_ambient_temperature 98(2)
_diffrn_measured_fraction_theta_full 0.999
_diffrn_measured_fraction_theta_max 0.999
_diffrn_measurement_device_type 'CCD area detector'
_diffrn_measurement_method 'omega scans at 4 phi settings'
_diffrn_radiation_monochromator graphite
_diffrn_radiation_source 'fine-focus sealed tube'
_diffrn_radiation_type MoK\a
_diffrn_radiation_wavelength 0.71073
_diffrn_reflns_av_R_equivalents 0.0614
_diffrn_reflns_av_sigmaI/netI 0.0276
_diffrn_reflns_limit_h_max 20
_diffrn_reflns_limit_h_min -20
_diffrn_reflns_limit_k_max 16
_diffrn_reflns_limit_k_min -16
_diffrn_reflns_limit_l_max 24
_diffrn_reflns_limit_l_min -24
_diffrn_reflns_number 47311
_diffrn_reflns_theta_full 23.32
_diffrn_reflns_theta_max 23.32
_diffrn_reflns_theta_min 1.82
_exptl_absorpt_coefficient_mu 0.696
_exptl_absorpt_correction_type none
_exptl_crystal_colour 'Dichroic yellow/brown'
_exptl_crystal_density_diffrn 1.301
_exptl_crystal_density_method 'not measured'
_exptl_crystal_description Blade
_exptl_crystal_F_000 2416
_exptl_crystal_size_max 0.36
_exptl_crystal_size_mid 0.22
_exptl_crystal_size_min 0.06
_refine_diff_density_max 0.274
_refine_diff_density_min -0.309
_refine_diff_density_rms 0.044
_refine_ls_extinction_method none
_refine_ls_goodness_of_fit_ref 1.913
_refine_ls_hydrogen_treatment unrestrained
_refine_ls_matrix_type full
_refine_ls_number_parameters 505
_refine_ls_number_reflns 4213
_refine_ls_number_restraints 0
_refine_ls_restrained_S_all 1.913
_refine_ls_R_factor_all 0.0387
_refine_ls_R_factor_gt 0.0287
_refine_ls_shift/su_max 0.001
_refine_ls_shift/su_mean 0.000
_refine_ls_structure_factor_coef Fsqd
_refine_ls_weighting_details w=1/s^2^(Fo^2^)
_refine_ls_weighting_scheme sigma
_refine_ls_wR_factor_gt 0.0518
_refine_ls_wR_factor_ref 0.0527
_reflns_number_gt 3431
_reflns_number_total 4213
_reflns_threshold_expression >2sigma(I)
_cod_data_source_file b306701g.txt
_cod_data_source_block 7
_cod_depositor_comments
;
The following automatic conversions were performed:
'_symmetry_cell_setting' value 'Orthorhombic' changed to 'orthorhombic'
according to '/home/saulius/struct/CIF-dictionaries/cif_core.dic'
dictionary named 'cif_core.dic' version 2.4.1 from 2010-06-29.

Automatic conversion script
Id: cif_fix_enum 1527 2010-12-29 10:47:43Z saulius 
;
_cod_original_sg_symbol_H-M Pbca
_cod_database_code 7104796

loop_
_symmetry_equiv_pos_as_xyz
'x, y, z'
'-x+1/2, -y, z+1/2'
'-x, y+1/2, -z+1/2'
'x+1/2, -y+1/2, -z'
'-x, -y, -z'
'x-1/2, y, -z-1/2'
'x, -y-1/2, z-1/2'
'-x-1/2, y-1/2, z'

loop_
_atom_site_label
_atom_site_type_symbol
_atom_site_fract_x
_atom_site_fract_y
_atom_site_fract_z
_atom_site_U_iso_or_equiv
_atom_site_adp_type
_atom_site_occupancy
_atom_site_symmetry_multiplicity
_atom_site_calc_flag
_atom_site_refinement_flags
_atom_site_disorder_assembly
_atom_site_disorder_group
Ni Ni 0.184162(14) 0.054172(17) 0.427685(12) 0.02187(9) Uani 1 1 d . . .
N1 N 0.25793(9) 0.02802(10) 0.37052(8) 0.0196(4) Uani 1 1 d . . .
N2 N 0.10882(10) 0.08221(12) 0.48116(8) 0.0262(5) Uani 1 1 d . . .
O O 0.10477(7) 0.01676(9) 0.37682(6) 0.0217(3) Uani 1 1 d . . .
C1 C 0.25497(13) 0.09966(18) 0.48520(11) 0.0273(6) Uani 1 1 d . . .
C2 C 0.05834(13) 0.10305(15) 0.50817(10) 0.0261(5) Uani 1 1 d . . .
C3 C -0.00594(15) 0.1325(2) 0.54195(13) 0.0343(6) Uani 1 1 d . . .
C4 C 0.33637(10) 0.03505(14) 0.38413(9) 0.0213(5) Uani 1 1 d . . .
C5 C 0.37383(11) 0.11569(14) 0.36713(9) 0.0215(5) Uani 1 1 d . . .
C6 C 0.44840(12) 0.12267(16) 0.38305(10) 0.0263(6) Uani 1 1 d . . .
C7 C 0.48272(12) 0.05366(16) 0.41505(9) 0.0279(6) Uani 1 1 d . . .
C8 C 0.44451(12) -0.02507(15) 0.43119(10) 0.0255(5) Uani 1 1 d . . .
C9 C 0.37044(11) -0.03641(14) 0.41617(9) 0.0231(5) Uani 1 1 d . . .
C10 C 0.33653(13) 0.19507(15) 0.33462(10) 0.0265(6) Uani 1 1 d . . .
C11 C 0.35879(17) 0.1992(2) 0.26948(12) 0.0362(7) Uani 1 1 d . . .
C12 C 0.35155(15) 0.28794(16) 0.36517(13) 0.0309(6) Uani 1 1 d . . .
C13 C 0.32911(12) -0.12440(14) 0.43248(10) 0.0287(6) Uani 1 1 d . . .
C14 C 0.34025(16) -0.19721(19) 0.38389(15) 0.0407(7) Uani 1 1 d . . .
C15 C 0.34984(16) -0.1624(2) 0.49368(13) 0.0406(7) Uani 1 1 d . . .
C16 C 0.24326(12) 0.00975(14) 0.31495(11) 0.0219(5) Uani 1 1 d . . .
C17 C 0.17303(10) 0.00344(13) 0.28627(9) 0.0194(5) Uani 1 1 d . . .
C18 C 0.17110(13) -0.01042(14) 0.22435(10) 0.0237(5) Uani 1 1 d . . .
C19 C 0.10608(12) -0.01888(15) 0.19415(11) 0.0261(6) Uani 1 1 d . . .
C20 C 0.03980(13) -0.01583(14) 0.22637(10) 0.0247(6) Uani 1 1 d . . .
C21 C 0.03780(11) -0.00389(13) 0.28729(9) 0.0201(5) Uani 1 1 d . . .
C22 C 0.10575(11) 0.00648(13) 0.31940(10) 0.0204(5) Uani 1 1 d . . .
C23 C -0.03437(11) -0.00532(14) 0.31978(9) 0.0206(5) Uani 1 1 d . . .
C24 C -0.05987(11) 0.07424(14) 0.35053(9) 0.0214(5) Uani 1 1 d . . .
C25 C -0.02008(13) 0.15991(15) 0.35218(10) 0.0264(6) Uani 1 1 d . . .
C26 C -0.04733(13) 0.23592(17) 0.37982(11) 0.0307(6) Uani 1 1 d . . .
C27 C -0.11616(13) 0.23255(17) 0.41011(11) 0.0334(6) Uani 1 1 d . . .
C28 C -0.15561(13) 0.15315(16) 0.41051(10) 0.0300(6) Uani 1 1 d . . .
C29 C -0.13011(11) 0.07174(14) 0.38063(9) 0.0236(5) Uani 1 1 d . . .
C30 C -0.17174(12) -0.00894(15) 0.37880(10) 0.0245(5) Uani 1 1 d . . .
C31 C -0.14794(11) -0.08810(14) 0.34916(9) 0.0228(5) Uani 1 1 d . . .
C32 C -0.19101(14) -0.17118(16) 0.34769(11) 0.0291(6) Uani 1 1 d . . .
C33 C -0.16708(12) -0.24880(17) 0.32030(11) 0.0320(6) Uani 1 1 d . . .
C34 C -0.09746(13) -0.24854(17) 0.29168(11) 0.0289(6) Uani 1 1 d . . .
C35 C -0.05467(13) -0.17121(15) 0.29072(10) 0.0255(6) Uani 1 1 d . . .
C36 C -0.07779(11) -0.08673(14) 0.31911(9) 0.0213(5) Uani 1 1 d . . .
H1A H 0.2292(10) 0.1248(13) 0.5190(9) 0.021(6) Uiso 1 1 d . . .
H1B H 0.2877(11) 0.0485(15) 0.5012(9) 0.038(6) Uiso 1 1 d . . .
H1C H 0.2868(11) 0.1464(13) 0.4663(8) 0.026(6) Uiso 1 1 d . . .
H3A H -0.0275(12) 0.0836(16) 0.5655(11) 0.055(8) Uiso 1 1 d . . .
H3B H 0.0129(12) 0.1825(16) 0.5660(11) 0.049(8) Uiso 1 1 d . . .
H3C H -0.0440(13) 0.1538(16) 0.5127(11) 0.057(8) Uiso 1 1 d . . .
H6 H 0.4755(10) 0.1771(12) 0.3717(8) 0.019(5) Uiso 1 1 d . . .
H7 H 0.5347(11) 0.0592(12) 0.4260(8) 0.025(5) Uiso 1 1 d . . .
H8 H 0.4678(10) -0.0731(12) 0.4536(8) 0.018(5) Uiso 1 1 d . . .
H10 H 0.2875(10) 0.1849(11) 0.3374(7) 0.006(5) Uiso 1 1 d . . .
H11A H 0.3442(11) 0.1428(16) 0.2457(9) 0.041(7) Uiso 1 1 d . . .
H11B H 0.4093(12) 0.2060(14) 0.2664(9) 0.033(7) Uiso 1 1 d . . .
H11C H 0.3377(10) 0.2515(15) 0.2492(9) 0.030(6) Uiso 1 1 d . . .
H12A H 0.4034(12) 0.3044(13) 0.3593(8) 0.029(6) Uiso 1 1 d . . .
H12B H 0.3198(11) 0.3370(13) 0.3489(8) 0.022(5) Uiso 1 1 d . . .
H12C H 0.3424(11) 0.2876(14) 0.4087(10) 0.039(7) Uiso 1 1 d . . .
H13 H 0.2776(10) -0.1120(12) 0.4346(8) 0.017(5) Uiso 1 1 d . . .
H14A H 0.3917(15) -0.2118(16) 0.3793(10) 0.057(8) Uiso 1 1 d . . .
H14B H 0.3143(12) -0.2530(15) 0.3917(9) 0.034(6) Uiso 1 1 d . . .
H14C H 0.3244(12) -0.1755(15) 0.3427(10) 0.042(7) Uiso 1 1 d . . .
H15A H 0.4002(13) -0.1849(15) 0.4922(9) 0.043(7) Uiso 1 1 d . . .
H15B H 0.3446(12) -0.1145(17) 0.5279(11) 0.056(8) Uiso 1 1 d . . .
H15C H 0.3190(13) -0.2147(17) 0.5033(10) 0.053(7) Uiso 1 1 d . . .
H16 H 0.2841(10) 0.0015(11) 0.2904(8) 0.013(5) Uiso 1 1 d . . .
H18 H 0.2153(10) -0.0136(12) 0.2029(8) 0.021(6) Uiso 1 1 d . . .
H19 H 0.1051(10) -0.0295(12) 0.1538(9) 0.018(6) Uiso 1 1 d . . .
H20 H -0.0045(10) -0.0233(12) 0.2060(8) 0.019(6) Uiso 1 1 d . . .
H25 H 0.0249(10) 0.1630(11) 0.3332(8) 0.014(5) Uiso 1 1 d . . .
H26 H -0.0204(11) 0.2913(13) 0.3792(8) 0.023(6) Uiso 1 1 d . . .
H27 H -0.1346(11) 0.2862(14) 0.4315(9) 0.029(6) Uiso 1 1 d . . .
H28 H -0.2010(11) 0.1477(13) 0.4307(8) 0.026(6) Uiso 1 1 d . . .
H30 H -0.2162(10) -0.0113(12) 0.3987(8) 0.014(5) Uiso 1 1 d . . .
H32 H -0.2334(11) -0.1700(13) 0.3664(9) 0.024(6) Uiso 1 1 d . . .
H33 H -0.1959(10) -0.3062(13) 0.3214(8) 0.026(6) Uiso 1 1 d . . .
H34 H -0.0815(10) -0.3014(13) 0.2748(8) 0.018(6) Uiso 1 1 d . . .
H35 H -0.0097(10) -0.1718(11) 0.2711(8) 0.013(5) Uiso 1 1 d . . .

loop_
_atom_site_aniso_label
_atom_site_aniso_U_11
_atom_site_aniso_U_22
_atom_site_aniso_U_33
_atom_site_aniso_U_23
_atom_site_aniso_U_13
_atom_site_aniso_U_12
Ni 0.01759(15) 0.02427(15) 0.02374(16) -0.00125(13) 0.00065(13) 0.00068(12)
N1 0.0177(10) 0.0168(10) 0.0243(11) -0.0006(8) -0.0015(8) -0.0013(7)
N2 0.0245(11) 0.0297(11) 0.0245(11) 0.0001(9) -0.0033(9) -0.0010(9)
O 0.0190(8) 0.0254(8) 0.0205(9) -0.0017(7) 0.0011(7) 0.0008(6)
C1 0.0241(14) 0.0323(15) 0.0255(16) -0.0008(13) 0.0044(12) 0.0002(12)
C2 0.0274(14) 0.0273(14) 0.0237(14) 0.0018(11) -0.0027(12) -0.0015(11)
C3 0.0311(16) 0.0388(18) 0.0328(17) 0.0008(15) 0.0079(14) 0.0040(13)
C4 0.0155(12) 0.0258(13) 0.0225(12) -0.0070(10) 0.0021(9) -0.0003(9)
C5 0.0171(12) 0.0257(13) 0.0215(13) -0.0051(10) 0.0026(10) -0.0004(10)
C6 0.0247(14) 0.0253(13) 0.0288(14) -0.0076(12) 0.0055(11) -0.0057(11)
C7 0.0180(13) 0.0382(14) 0.0277(15) -0.0105(12) -0.0034(11) -0.0005(12)
C8 0.0233(13) 0.0257(14) 0.0276(14) -0.0032(12) -0.0041(11) 0.0047(10)
C9 0.0173(12) 0.0253(13) 0.0265(14) -0.0064(11) -0.0006(10) 0.0015(9)
C10 0.0179(14) 0.0291(14) 0.0324(15) -0.0001(11) 0.0024(11) -0.0053(10)
C11 0.0368(18) 0.0405(18) 0.0312(17) 0.0048(14) -0.0012(14) -0.0070(14)
C12 0.0277(16) 0.0252(15) 0.0398(19) 0.0018(13) -0.0007(14) -0.0033(12)
C13 0.0194(14) 0.0249(13) 0.0417(15) 0.0000(12) -0.0052(12) 0.0016(10)
C14 0.0289(17) 0.0293(16) 0.064(2) -0.0112(15) -0.0055(15) 0.0003(13)
C15 0.0328(17) 0.0339(17) 0.055(2) 0.0089(15) -0.0091(15) -0.0054(14)
C16 0.0184(13) 0.0162(12) 0.0312(16) -0.0002(11) 0.0059(12) -0.0006(10)
C17 0.0175(13) 0.0166(11) 0.0241(13) 0.0016(10) 0.0010(10) 0.0013(9)
C18 0.0200(14) 0.0239(12) 0.0272(15) 0.0020(11) 0.0054(11) -0.0004(10)
C19 0.0285(15) 0.0306(14) 0.0193(15) -0.0004(11) -0.0012(12) 0.0017(10)
C20 0.0201(14) 0.0237(13) 0.0303(16) 0.0014(11) -0.0057(12) -0.0003(10)
C21 0.0204(13) 0.0154(11) 0.0245(14) 0.0022(10) -0.0001(10) 0.0009(9)
C22 0.0219(13) 0.0140(12) 0.0254(14) 0.0010(10) -0.0010(11) 0.0015(9)
C23 0.0163(12) 0.0246(12) 0.0209(13) 0.0035(10) -0.0050(10) 0.0029(10)
C24 0.0179(12) 0.0253(13) 0.0211(13) 0.0029(10) -0.0053(10) 0.0019(10)
C25 0.0182(14) 0.0295(14) 0.0315(15) 0.0015(11) -0.0015(12) 0.0019(11)
C26 0.0243(14) 0.0250(14) 0.0429(16) -0.0021(13) -0.0056(12) 0.0027(12)
C27 0.0300(15) 0.0323(15) 0.0378(16) -0.0070(12) -0.0027(12) 0.0104(12)
C28 0.0219(14) 0.0376(16) 0.0303(15) 0.0004(12) 0.0013(12) 0.0065(12)
C29 0.0197(12) 0.0293(14) 0.0217(13) 0.0015(11) -0.0026(10) 0.0057(10)
C30 0.0137(13) 0.0382(15) 0.0217(13) 0.0054(11) 0.0005(10) 0.0001(11)
C31 0.0189(12) 0.0265(13) 0.0230(13) 0.0042(11) -0.0037(10) 0.0013(10)
C32 0.0199(14) 0.0359(15) 0.0313(15) 0.0064(12) 0.0015(12) -0.0043(12)
C33 0.0299(15) 0.0285(14) 0.0374(15) 0.0045(12) -0.0012(13) -0.0085(12)
C34 0.0293(15) 0.0236(14) 0.0338(16) -0.0015(12) -0.0018(12) 0.0024(12)
C35 0.0189(14) 0.0306(15) 0.0271(14) 0.0016(11) -0.0015(11) 0.0013(11)
C36 0.0169(12) 0.0264(13) 0.0206(13) 0.0034(10) -0.0052(10) 0.0023(10)

loop_
_atom_type_symbol
_atom_type_description
_atom_type_scat_dispersion_real
_atom_type_scat_dispersion_imag
_atom_type_scat_source
C C 0.0033 0.0016 'International Tables Vol C Tables 4.2.6.8 and 6.1.1.4'
H H 0.0000 0.0000 'International Tables Vol C Tables 4.2.6.8 and 6.1.1.4'
N N 0.0061 0.0033 'International Tables Vol C Tables 4.2.6.8 and 6.1.1.4'
O O 0.0106 0.0060 'International Tables Vol C Tables 4.2.6.8 and 6.1.1.4'
Ni Ni 0.3393 1.1124 'International Tables Vol C Tables 4.2.6.8 and 6.1.1.4'

loop_
_geom_angle_atom_site_label_1
_geom_angle_atom_site_label_2
_geom_angle_atom_site_label_3
_geom_angle
_geom_angle_site_symmetry_1
_geom_angle_site_symmetry_3
_geom_angle_publ_flag
N2 Ni N1 177.34(7) . . yes
N2 Ni O 83.87(6) . . yes
N1 Ni O 94.12(6) . . yes
N2 Ni C1 89.07(9) . . yes
N1 Ni C1 92.88(9) . . yes
O Ni C1 172.72(9) . . yes
C16 N1 C4 114.45(17) . . ?
C16 N1 Ni 123.03(15) . . ?
C4 N1 Ni 122.29(13) . . ?
C2 N2 Ni 171.95(18) . . ?
C22 O Ni 127.87(13) . . ?
Ni C1 H1A 109.3(11) . . ?
Ni C1 H1B 112.2(12) . . ?
H1A C1 H1B 106.3(16) . . ?
Ni C1 H1C 109.5(11) . . ?
H1A C1 H1C 111.5(16) . . ?
H1B C1 H1C 108.0(16) . . ?
N2 C2 C3 178.3(3) . . ?
C2 C3 H3A 113.4(13) . . ?
C2 C3 H3B 103.1(14) . . ?
H3A C3 H3B 113(2) . . ?
C2 C3 H3C 107.5(14) . . ?
H3A C3 H3C 107.8(19) . . ?
H3B C3 H3C 112.4(19) . . ?
C9 C4 C5 122.51(19) . . ?
C9 C4 N1 119.11(17) . . ?
C5 C4 N1 118.30(18) . . ?
C6 C5 C4 117.3(2) . . ?
C6 C5 C10 119.88(19) . . ?
C4 C5 C10 122.82(18) . . ?
C7 C6 C5 121.1(2) . . ?
C7 C6 H6 119.8(11) . . ?
C5 C6 H6 119.1(11) . . ?
C6 C7 C8 120.4(2) . . ?
C6 C7 H7 120.6(11) . . ?
C8 C7 H7 119.0(11) . . ?
C7 C8 C9 121.1(2) . . ?
C7 C8 H8 120.9(11) . . ?
C9 C8 H8 117.9(11) . . ?
C4 C9 C8 117.55(19) . . ?
C4 C9 C13 121.42(18) . . ?
C8 C9 C13 121.01(19) . . ?
C5 C10 C12 111.52(19) . . ?
C5 C10 C11 112.0(2) . . ?
C12 C10 C11 110.4(2) . . ?
C5 C10 H10 106.5(11) . . ?
C12 C10 H10 106.6(11) . . ?
C11 C10 H10 109.6(11) . . ?
C10 C11 H11A 114.1(12) . . ?
C10 C11 H11B 109.9(13) . . ?
H11A C11 H11B 107.8(18) . . ?
C10 C11 H11C 112.4(12) . . ?
H11A C11 H11C 106.2(17) . . ?
H11B C11 H11C 106.1(17) . . ?
C10 C12 H12A 108.9(11) . . ?
C10 C12 H12B 111.1(11) . . ?
H12A C12 H12B 109.7(16) . . ?
C10 C12 H12C 114.0(12) . . ?
H12A C12 H12C 107.2(17) . . ?
H12B C12 H12C 105.8(17) . . ?
C9 C13 C15 113.29(19) . . ?
C9 C13 C14 109.7(2) . . ?
C15 C13 C14 111.3(2) . . ?
C9 C13 H13 109.8(10) . . ?
C15 C13 H13 105.4(11) . . ?
C14 C13 H13 107.1(11) . . ?
C13 C14 H14A 110.8(14) . . ?
C13 C14 H14B 112.7(13) . . ?
H14A C14 H14B 108.4(19) . . ?
C13 C14 H14C 113.5(12) . . ?
H14A C14 H14C 104.2(19) . . ?
H14B C14 H14C 106.9(18) . . ?
C13 C15 H15A 108.8(13) . . ?
C13 C15 H15B 113.9(13) . . ?
H15A C15 H15B 109.6(18) . . ?
C13 C15 H15C 109.9(14) . . ?
H15A C15 H15C 106.9(19) . . ?
H15B C15 H15C 107.6(19) . . ?
N1 C16 C17 128.7(2) . . ?
N1 C16 H16 115.4(11) . . ?
C17 C16 H16 115.8(11) . . ?
C18 C17 C22 119.83(19) . . ?
C18 C17 C16 118.5(2) . . ?
C22 C17 C16 121.65(19) . . ?
C19 C18 C17 121.7(2) . . ?
C19 C18 H18 118.7(12) . . ?
C17 C18 H18 119.6(12) . . ?
C20 C19 C18 118.8(2) . . ?
C20 C19 H19 119.8(12) . . ?
C18 C19 H19 121.4(12) . . ?
C21 C20 C19 122.5(2) . . ?
C21 C20 H20 118.6(12) . . ?
C19 C20 H20 118.9(12) . . ?
C20 C21 C22 119.2(2) . . ?
C20 C21 C23 120.25(19) . . ?
C22 C21 C23 120.50(18) . . ?
O C22 C17 122.11(18) . . ?
O C22 C21 119.91(18) . . ?
C17 C22 C21 117.97(19) . . ?
C24 C23 C36 119.76(18) . . ?
C24 C23 C21 120.72(18) . . ?
C36 C23 C21 119.52(18) . . ?
C23 C24 C29 119.74(18) . . ?
C23 C24 C25 123.20(19) . . ?
C29 C24 C25 117.04(19) . . ?
C26 C25 C24 121.8(2) . . ?
C26 C25 H25 119.7(11) . . ?
C24 C25 H25 118.4(11) . . ?
C25 C26 C27 120.8(2) . . ?
C25 C26 H26 119.6(12) . . ?
C27 C26 H26 119.6(12) . . ?
C28 C27 C26 119.8(2) . . ?
C28 C27 H27 119.5(12) . . ?
C26 C27 H27 120.7(12) . . ?
C27 C28 C29 121.5(2) . . ?
C27 C28 H28 122.4(12) . . ?
C29 C28 H28 116.1(12) . . ?
C30 C29 C24 119.18(19) . . ?
C30 C29 C28 121.8(2) . . ?
C24 C29 C28 119.0(2) . . ?
C31 C30 C29 122.3(2) . . ?
C31 C30 H30 118.2(11) . . ?
C29 C30 H30 119.5(11) . . ?
C30 C31 C36 119.13(19) . . ?
C30 C31 C32 122.0(2) . . ?
C36 C31 C32 118.9(2) . . ?
C33 C32 C31 122.0(2) . . ?
C33 C32 H32 121.1(13) . . ?
C31 C32 H32 116.8(13) . . ?
C32 C33 C34 119.4(2) . . ?
C32 C33 H33 121.2(11) . . ?
C34 C33 H33 119.3(11) . . ?
C35 C34 C33 121.2(2) . . ?
C35 C34 H34 120.4(12) . . ?
C33 C34 H34 118.4(12) . . ?
C34 C35 C36 121.5(2) . . ?
C34 C35 H35 120.1(11) . . ?
C36 C35 H35 118.4(11) . . ?
C23 C36 C35 123.12(19) . . ?
C23 C36 C31 119.90(19) . . ?
C35 C36 C31 116.96(19) . . ?

loop_
_geom_bond_atom_site_label_1
_geom_bond_atom_site_label_2
_geom_bond_distance
_geom_bond_site_symmetry_2
_geom_bond_publ_flag
Ni N2 1.8588(19) . yes
Ni N1 1.8872(16) . yes
Ni O 1.9107(13) . yes
Ni C1 1.931(2) . yes
N1 C16 1.299(3) . ?
N1 C4 1.455(2) . ?
N2 C2 1.136(3) . ?
O C22 1.294(2) . ?
C1 H1A 0.96(2) . ?
C1 H1B 1.01(2) . ?
C1 H1C 0.98(2) . ?
C2 C3 1.451(3) . ?
C3 H3A 0.96(2) . ?
C3 H3B 0.96(2) . ?
C3 H3C 1.00(2) . ?
C4 C9 1.398(3) . ?
C4 C5 1.397(3) . ?
C5 C6 1.399(3) . ?
C5 C10 1.514(3) . ?
C6 C7 1.373(3) . ?
C6 H6 0.958(18) . ?
C7 C8 1.376(3) . ?
C7 H7 0.976(18) . ?
C8 C9 1.392(3) . ?
C8 H8 0.953(18) . ?
C9 C13 1.516(3) . ?
C10 C12 1.526(3) . ?
C10 C11 1.514(3) . ?
C10 H10 0.902(17) . ?
C11 H11A 1.01(2) . ?
C11 H11B 0.92(2) . ?
C11 H11C 0.96(2) . ?
C12 H12A 0.98(2) . ?
C12 H12B 0.981(19) . ?
C12 H12C 0.99(2) . ?
C13 C15 1.522(3) . ?
C13 C14 1.524(3) . ?
C13 H13 0.950(18) . ?
C14 H14A 0.96(3) . ?
C14 H14B 0.95(2) . ?
C14 H14C 1.01(2) . ?
C15 H15A 0.97(2) . ?
C15 H15B 1.03(2) . ?
C15 H15C 0.96(2) . ?
C16 C17 1.427(3) . ?
C16 H16 0.928(18) . ?
C17 C18 1.401(3) . ?
C17 C22 1.426(3) . ?
C18 C19 1.362(3) . ?
C18 H18 0.934(18) . ?
C19 C20 1.400(3) . ?
C19 H19 0.916(19) . ?
C20 C21 1.375(3) . ?
C20 H20 0.928(18) . ?
C21 C22 1.432(3) . ?
C21 C23 1.495(3) . ?
C23 C24 1.414(3) . ?
C23 C36 1.411(3) . ?
C24 C29 1.439(3) . ?
C24 C25 1.429(3) . ?
C25 C26 1.351(3) . ?
C25 H25 0.919(18) . ?
C26 C27 1.419(3) . ?
C26 H26 0.935(19) . ?
C27 C28 1.348(3) . ?
C27 H27 0.97(2) . ?
C28 C29 1.426(3) . ?
C28 H28 0.940(19) . ?
C29 C30 1.385(3) . ?
C30 C31 1.387(3) . ?
C30 H30 0.920(18) . ?
C31 C36 1.437(3) . ?
C31 C32 1.428(3) . ?
C32 C33 1.346(3) . ?
C32 H32 0.87(2) . ?
C33 C34 1.414(3) . ?
C33 H33 0.978(19) . ?
C34 C35 1.357(3) . ?
C34 H34 0.898(18) . ?
C35 C36 1.435(3) . ?
C35 H35 0.926(17) . ?
